data_7204105
loop_
_publ_author_name
'Katsuhara, Mao'
'Aragaki, Masanobu'
'Kimura, Shinya'
'Mori, Takehiko'
'Misaki, Yohji'
'Tanaka, Kazuyoshi'

_publ_section_title
;
 Tetrathiapentalene-based organic conductors with 1 &#x2236; 1
 composition
;
_journal_issue 9
_journal_name_full 'Journal of Materials Chemistry'
_journal_page_first 2125
_journal_paper_doi 10.1039/b101542g
_journal_volume 11
_journal_year 2001
_chemical_formula_sum 'C17 H14.5 Br4 Cl0.5 Ga S12'
_chemical_formula_weight 1010.58
_space_group_IT_number 2
_symmetry_cell_setting triclinic
_symmetry_Int_Tables_number 2
_symmetry_space_group_name_Hall '-P 1'
_symmetry_space_group_name_H-M 'P -1'
_cell_angle_alpha 105.11(4)
_cell_angle_beta 93.16(4)
_cell_angle_gamma 75.44(2)
_cell_formula_units_Z 4
_cell_length_a 14.318(4)
_cell_length_b 14.507(4)
_cell_length_c 8.540(7)
_cell_measurement_reflns_used 25
_cell_measurement_temperature 293.2
_cell_measurement_theta_max 14.9
_cell_measurement_theta_min 12.5
_cell_volume 1657.4(15)
_computing_cell_refinement 'MSC/AFC Diffractometer Control'
_computing_data_collection 'MSC/AFC Diffractometer Control'
_computing_data_reduction 'teXsan for Windows (MSC, 1997)'
_computing_publication_material 'teXsan for Windows (MSC, 1997)'
_computing_structure_refinement 'teXsan for Windows (MSC, 1997)'
_diffrn_ambient_temperature 293.2
_diffrn_measurement_device AFC7R
_diffrn_measurement_method \w-2\q
_diffrn_orient_matrix_UB_11 -0.02669
_diffrn_orient_matrix_UB_12 -0.05745
_diffrn_orient_matrix_UB_13 -0.00020
_diffrn_orient_matrix_UB_21 -0.06588
_diffrn_orient_matrix_UB_22 0.04500
_diffrn_orient_matrix_UB_23 0.02403
_diffrn_orient_matrix_UB_31 -0.01245
_diffrn_orient_matrix_UB_32 -0.01000
_diffrn_orient_matrix_UB_33 -0.11890
_diffrn_radiation_detector 'scintillation counter'
_diffrn_radiation_monochromator graphite
_diffrn_radiation_source 'X-ray tube'
_diffrn_radiation_type 'Mo K\a'
_diffrn_radiation_wavelength 0.7107
_diffrn_reflns_av_R_equivalents 0.03890
_diffrn_reflns_av_sigmaI/netI 0.133
_diffrn_reflns_limit_h_max 20
_diffrn_reflns_limit_h_min -20
_diffrn_reflns_limit_k_max 19
_diffrn_reflns_limit_k_min -20
_diffrn_reflns_limit_l_max 11
_diffrn_reflns_limit_l_min 0
_diffrn_reflns_number 10241
_diffrn_reflns_reduction_process 'Lp corrections applied'
_diffrn_reflns_theta_max 30.00
_diffrn_reflns_theta_min 1.47
_diffrn_standards_decay_% -0.19
_diffrn_standards_interval_count 150
_diffrn_standards_number 3
_exptl_absorpt_coefficient_mu 12.947
_exptl_absorpt_correction_T_max 0.999
_exptl_absorpt_correction_T_min 0.860
_exptl_absorpt_correction_type
;
\y scans (North,Phillips & Matthews, 1968)
;
_exptl_crystal_colour black
_exptl_crystal_density_diffrn 4.050
_exptl_crystal_density_meas ?
_exptl_crystal_description needle
_exptl_crystal_F_000 1952.00
_exptl_crystal_size_max 0.20
_exptl_crystal_size_mid 0.20
_exptl_crystal_size_min 0.20
_refine_diff_density_max 2.37
_refine_diff_density_min -0.99
_refine_ls_extinction_method none
_refine_ls_goodness_of_fit_all 5.993
_refine_ls_goodness_of_fit_ref 5.990
_refine_ls_hydrogen_treatment noref
_refine_ls_matrix_type full
_refine_ls_number_constraints 0
_refine_ls_number_parameters 276
_refine_ls_number_reflns 2057
_refine_ls_number_restraints 0
_refine_ls_R_factor_all 0.1148
_refine_ls_R_factor_gt 0.1150
_refine_ls_shift/su_max 2.6800
_refine_ls_shift/su_mean 0.0560
_refine_ls_structure_factor_coef F
_refine_ls_weighting_details unit
_refine_ls_weighting_scheme sigma
_refine_ls_wR_factor_all 0.1520
_refine_ls_wR_factor_ref 0.1520
_reflns_number_gt 2057
_reflns_number_total 9637
_reflns_threshold_expression I>5.00\s(I)
_cod_data_source_file b101542g.txt
_cod_data_source_block (TTM-TTP)GaBr4(PhCl)0.5
_cod_original_cell_volume 1657(1)
_cod_original_sg_symbol_H-M 'P -1       '
_cod_original_formula_sum 'C17 H14.50 Br4 Cl0.50 Ga S12 '
_cod_database_code 7204105

loop_
_symmetry_equiv_pos_as_xyz
'   +x,   +y,   +z'
'   -x,   -y,   -z'

loop_
_atom_site_label
_atom_site_fract_x
_atom_site_fract_y
_atom_site_fract_z
_atom_site_U_iso_or_equiv
_atom_site_occupancy
_atom_site_refinement_flags
_atom_site_adp_type
_atom_site_calc_flag
_atom_site_calc_attached_atom
Br(1) 0.6018(2) 0.7514(2) 0.2976(4) 0.087(1) 1.000 . Uani d ?
Br(2) 0.8304(2) 0.8271(2) 0.2420(4) 0.101(1) 1.000 . Uani d ?
Br(3) 0.7898(2) 0.5877(2) -0.0077(5) 0.124(1) 1.000 . Uani d ?
Br(4) 0.8408(3) 0.6190(3) 0.4376(5) 0.135(2) 1.000 . Uani d ?
Ga(1) 0.7668(2) 0.6977(2) 0.2442(4) 0.0654(9) 1.000 . Uani d ?
Cl(1) 0.368(5) 0.239(5) 0.260(9) 0.55(2) 0.500 S Uiso d ?
S(1) 0.1306(4) 0.9503(4) 0.8956(7) 0.064(2) 1.000 . Uani d ?
S(2) 0.0303(4) 0.7692(4) 0.8975(8) 0.069(2) 1.000 . Uani d ?
S(3) 0.2859(3) 0.7943(3) 0.6875(7) 0.043(2) 1.000 . Uani d ?
S(4) 0.1926(3) 0.6360(3) 0.6779(6) 0.040(1) 1.000 . Uani d ?
S(5) 0.4444(3) 0.6445(3) 0.4206(6) 0.039(2) 1.000 . Uani d ?
S(6) 0.3449(3) 0.4860(3) 0.4111(6) 0.038(1) 1.000 . Uani d ?
S(7) 0.5887(3) 0.5022(3) 0.1637(6) 0.038(1) 1.000 . Uani d ?
S(8) 0.4884(4) 0.3445(4) 0.1554(6) 0.045(2) 1.000 . Uani d ?
S(9) 0.7404(3) 0.3478(3) -0.1001(6) 0.040(2) 1.000 . Uani d ?
S(10) 0.6411(3) 0.1942(3) -0.1090(7) 0.047(2) 1.000 . Uani d ?
S(11) 0.8894(4) 0.2176(4) -0.3516(7) 0.056(2) 1.000 . Uani d ?
S(12) 0.7754(4) 0.0451(4) -0.367(1) 0.087(2) 1.000 . Uani d ?
C(1) 0.041(1) 0.991(1) 0.749(2) 0.055(6) 1.000 . Uiso d ?
C(2) -0.010(3) 0.665(3) 0.812(5) 0.21(2) 1.000 . Uani d ?
C(3) 0.178(1) 0.825(1) 0.798(2) 0.046(6) 1.000 . Uani d ?
C(4) 0.134(1) 0.754(1) 0.794(2) 0.045(6) 1.000 . Uani d ?
C(5) 0.281(1) 0.668(1) 0.601(2) 0.036(5) 1.000 . Uani d ?
C(6) 0.351(1) 0.609(1) 0.496(2) 0.047(6) 1.000 . Uani d ?
C(7) 0.485(1) 0.532(1) 0.287(2) 0.029(4) 1.000 . Uiso d ?
C(8) 0.440(1) 0.463(1) 0.281(2) 0.031(5) 1.000 . Uani d ?
C(9) 0.582(1) 0.374(1) 0.087(2) 0.034(4) 1.000 . Uiso d ?
C(10) 0.646(1) 0.313(1) -0.027(2) 0.041(6) 1.000 . Uani d ?
C(11) 0.792(1) 0.230(2) -0.234(2) 0.052(7) 1.000 . Uani d ?
C(12) 0.738(1) 0.168(1) -0.237(3) 0.053(6) 1.000 . Uani d ?
C(13) 0.924(1) 0.331(1) -0.284(3) 0.067(7) 1.000 . Uani d ?
C(14) 0.660(4) 0.027(4) -0.431(7) 0.24(2) 1.000 . Uiso d ?
C(15) 0.414(4) 0.085(4) 0.053(7) 0.25(2) 1.000 . Uiso d ?
C(16) 0.469(3) 0.108(3) 0.252(5) 0.14(1) 1.000 . Uiso d ?
C(17) 0.539(3) 0.006(3) 0.118(5) 0.18(2) 1.000 . Uiso d ?
H(1) -0.0237 1.0201 0.8083 0.194 1.000 . Uiso c ?
H(2) 0.0540 1.0403 0.7109 0.194 1.000 . Uiso c ?
H(3) 0.0311 0.9376 0.6656 0.194 1.000 . Uiso c ?
H(4) -0.0291 0.6399 0.8777 0.329 1.000 . Uiso c ?
H(5) -0.0704 0.6926 0.7433 0.329 1.000 . Uiso c ?
H(6) 0.0333 0.6248 0.7260 0.329 1.000 . Uiso c ?
H(7) 0.9299 0.3461 -0.1674 0.076 1.000 . Uiso c ?
H(8) 0.9842 0.3252 -0.3301 0.076 1.000 . Uiso c ?
H(9) 0.8763 0.3820 -0.3117 0.076 1.000 . Uiso c ?
H(10) 0.6395 0.0073 -0.3371 1.115 1.000 . Uiso c ?
H(11) 0.6296 0.0656 -0.4684 1.115 1.000 . Uiso c ?
H(12) 0.6827 -0.0452 -0.5094 1.115 1.000 . Uiso c ?

loop_
_atom_site_aniso_label
_atom_site_aniso_U_11
_atom_site_aniso_U_22
_atom_site_aniso_U_33
_atom_site_aniso_U_12
_atom_site_aniso_U_13
_atom_site_aniso_U_23
Br(1) 0.044(1) 0.070(2) 0.141(3) -0.017(1) 0.020(2) 0.006(2)
Br(2) 0.064(2) 0.047(1) 0.189(3) -0.023(1) 0.023(2) 0.011(2)
Br(3) 0.114(2) 0.089(2) 0.150(3) -0.048(2) 0.054(2) -0.036(2)
Br(4) 0.105(3) 0.148(3) 0.185(4) -0.059(2) -0.030(3) 0.082(3)
Ga(1) 0.043(1) 0.053(2) 0.097(2) -0.022(1) 0.011(1) 0.002(1)
S(1) 0.068(4) 0.047(3) 0.058(4) 0.007(3) 0.008(3) -0.004(3)
S(2) 0.051(3) 0.064(4) 0.084(5) -0.007(3) 0.032(3) 0.003(3)
S(3) 0.032(3) 0.031(3) 0.063(4) 0.001(2) 0.010(3) 0.013(3)
S(4) 0.034(3) 0.038(3) 0.046(3) -0.001(2) 0.011(2) 0.011(3)
S(5) 0.038(3) 0.039(3) 0.036(3) -0.008(2) 0.007(2) 0.005(3)
S(6) 0.025(2) 0.038(3) 0.048(4) -0.002(2) 0.005(2) 0.009(3)
S(7) 0.033(3) 0.033(3) 0.041(3) -0.003(2) 0.009(2) 0.004(2)
S(8) 0.045(3) 0.045(3) 0.042(4) -0.017(2) 0.015(3) -0.003(3)
S(9) 0.034(3) 0.032(3) 0.047(4) 0.001(2) 0.007(3) 0.006(2)
S(10) 0.036(3) 0.031(3) 0.068(4) -0.004(2) 0.010(3) 0.004(3)
S(11) 0.047(3) 0.058(4) 0.054(4) -0.005(3) 0.020(3) 0.003(3)
S(12) 0.064(4) 0.043(4) 0.130(7) -0.008(3) 0.027(4) -0.021(4)
C(2) 0.20(4) 0.22(4) 0.21(4) -0.15(3) 0.16(3) -0.10(3)
C(3) 0.04(1) 0.06(1) 0.02(1) 0.01(1) 0.006(9) -0.01(1)
C(4) 0.04(1) 0.03(1) 0.07(2) -0.027(9) 0.01(1) 0.01(1)
C(5) 0.04(1) 0.03(1) 0.03(1) 0.007(8) 0.013(9) 0.000(8)
C(6) 0.05(1) 0.05(1) 0.04(1) -0.02(1) 0.03(1) -0.00(1)
C(8) 0.010(8) 0.03(1) 0.04(1) 0.001(7) 0.007(8) 0.005(9)
C(10) 0.04(1) 0.05(1) 0.03(1) -0.02(1) 0.01(1) 0.01(1)
C(11) 0.06(1) 0.07(2) 0.02(1) -0.01(1) -0.00(1) -0.00(1)
C(12) 0.022(9) 0.05(1) 0.08(2) -0.021(9) 0.00(1) -0.01(1)
C(13) 0.04(1) 0.04(1) 0.11(2) 0.013(9) 0.04(1) 0.01(1)

loop_
_atom_type_symbol
_atom_type_oxidation_number
_atom_type_number_in_cell
_atom_type_scat_dispersion_real
_atom_type_scat_dispersion_imag
_atom_type_scat_source
C 0 68 0.002 0.002
;International Tables for Crystallography
(1992, Vol. C, Table 6.1.1.2)
;
H 0 58 0.000 0.000
;International Tables for Crystallography
(1992, Vol. C, Table 6.1.1.2)
;
S 0 48 0.110 0.124
;International Tables for Crystallography
(1992, Vol. C, Table 6.1.1.2)
;
Ga 0 4 0.163 1.609
;International Tables for Crystallography
(1992, Vol. C, Tables 4.2.6.8 and 6.1.1.1)
;
Br 0 16 -0.374 2.456
;International Tables for Crystallography
(1992, Vol. C, Tables 4.2.6.8 and 6.1.1.1)
;
Cl 0 2 0.132 0.159
;International Tables for Crystallography
(1992, Vol. C, Tables 4.2.6.8 and 6.1.1.1)
;

loop_
_geom_angle_atom_site_label_1
_geom_angle_atom_site_label_2
_geom_angle_atom_site_label_3
_geom_angle
_geom_angle_site_symmetry_1
_geom_angle_site_symmetry_2
_geom_angle_site_symmetry_3
_geom_angle_publ_flag
Br(1) Ga(1) Br(2) 110.7(3) . . . ?
Br(1) Ga(1) Br(3) 108.0(4) . . . ?
Br(1) Ga(1) Br(4) 109.2(4) . . . ?
Br(2) Ga(1) Br(3) 108.9(4) . . . ?
Br(2) Ga(1) Br(4) 110.7(4) . . . ?
Br(3) Ga(1) Br(4) 109.3(4) . . . ?
C(1) S(1) C(3) 102(2) . . . ?
C(2) S(2) C(4) 105(3) . . . ?
C(3) S(3) C(5) 94(2) . . . ?
C(4) S(4) C(5) 98(2) . . . ?
C(6) S(5) C(7) 94(2) . . . ?
C(6) S(6) C(8) 93(2) . . . ?
C(7) S(7) C(9) 92(2) . . . ?
C(8) S(8) C(9) 96(2) . . . ?
C(10) S(9) C(11) 96(2) . . . ?
C(10) S(10) C(12) 94(2) . . . ?
C(11) S(11) C(13) 106(2) . . . ?
C(12) S(12) C(14) 98(5) . . . ?
S(1) C(1) H(1) 107.4 . . . no
S(1) C(1) H(2) 112.8 . . . no
S(1) C(1) H(3) 111.8 . . . no
H(1) C(1) H(2) 106.2 . . . no
H(1) C(1) H(3) 104.9 . . . no
H(2) C(1) H(3) 113.0 . . . no
S(2) C(2) H(4) 115.4 . . . no
S(2) C(2) H(5) 102.4 . . . no
S(2) C(2) H(6) 108.5 . . . no
H(4) C(2) H(5) 108.1 . . . no
H(4) C(2) H(6) 119.8 . . . no
H(5) C(2) H(6) 100.1 . . . no
S(1) C(3) S(3) 117(3) . . . ?
S(1) C(3) C(4) 125(4) . . . ?
S(3) C(3) C(4) 118(3) . . . ?
S(2) C(4) S(4) 119(2) . . . ?
S(2) C(4) C(3) 125(4) . . . ?
S(4) C(4) C(3) 116(3) . . . ?
S(3) C(5) S(4) 114(2) . . . ?
S(3) C(5) C(6) 119(3) . . . ?
S(4) C(5) C(6) 127(3) . . . ?
S(5) C(6) S(6) 115(2) . . . ?
S(5) C(6) C(5) 126(4) . . . ?
S(6) C(6) C(5) 118(3) . . . ?
S(5) C(7) S(7) 123(2) . . . ?
S(5) C(7) C(8) 119(3) . . . ?
S(7) C(7) C(8) 118(3) . . . ?
S(6) C(8) S(8) 122(2) . . . ?
S(6) C(8) C(7) 119(3) . . . ?
S(8) C(8) C(7) 118(3) . . . ?
S(7) C(9) S(8) 116(2) . . . ?
S(7) C(9) C(10) 119(3) . . . ?
S(8) C(9) C(10) 125(3) . . . ?
S(9) C(10) S(10) 115(2) . . . ?
S(9) C(10) C(9) 124(3) . . . ?
S(10) C(10) C(9) 121(3) . . . ?
S(9) C(11) S(11) 119(3) . . . ?
S(9) C(11) C(12) 111(4) . . . ?
S(11) C(11) C(12) 130(4) . . . ?
S(10) C(12) S(12) 119(3) . . . ?
S(10) C(12) C(11) 123(4) . . . ?
S(12) C(12) C(11) 118(4) . . . ?
S(11) C(13) H(7) 108.4 . . . no
S(11) C(13) H(8) 109.6 . . . no
S(11) C(13) H(9) 109.6 . . . no
H(7) C(13) H(8) 109.0 . . . no
H(7) C(13) H(9) 109.0 . . . no
H(8) C(13) H(9) 111.0 . . . no
S(12) C(14) H(10) 101.1 . . . no
S(12) C(14) H(11) 115.4 . . . no
S(12) C(14) H(12) 98.2 . . . no
H(10) C(14) H(11) 124.7 . . . no
H(10) C(14) H(12) 96.9 . . . no
H(11) C(14) H(12) 116.0 . . . no
C(16) C(15) C(17) 127(10) . . . ?
Cl(1) C(16) C(15) 77(7) . . . ?
Cl(1) C(16) C(17) 142(8) . . . ?
C(15) C(16) C(17) 69(6) . . . ?
C(15) C(17) C(16) 164(10) 2_655 2_655 2_655 ?

loop_
_geom_bond_atom_site_label_1
_geom_bond_atom_site_label_2
_geom_bond_distance
_geom_bond_site_symmetry_1
_geom_bond_site_symmetry_2
_geom_bond_publ_flag
Br(1) Ga(1) 2.325(8) . . ?
Br(2) Ga(1) 2.288(8) . . ?
Br(3) Ga(1) 2.30(1) . . ?
Br(4) Ga(1) 2.31(1) . . ?
Cl(1) C(16) 2.1(2) . . ?
S(1) C(1) 1.84(5) . . ?
S(1) C(3) 1.76(5) . . ?
S(2) C(2) 1.72(8) . . ?
S(2) C(4) 1.71(4) . . ?
S(3) C(3) 1.76(4) . . ?
S(3) C(5) 1.80(4) . . ?
S(4) C(4) 1.76(4) . . ?
S(4) C(5) 1.68(4) . . ?
S(5) C(6) 1.75(4) . . ?
S(5) C(7) 1.72(4) . . ?
S(6) C(6) 1.77(4) . . ?
S(6) C(8) 1.71(4) . . ?
S(7) C(7) 1.76(4) . . ?
S(7) C(9) 1.83(4) . . ?
S(8) C(8) 1.76(4) . . ?
S(8) C(9) 1.68(4) . . ?
S(9) C(10) 1.75(4) . . ?
S(9) C(11) 1.79(5) . . ?
S(10) C(10) 1.70(5) . . ?
S(10) C(12) 1.71(5) . . ?
S(11) C(11) 1.72(5) . . ?
S(11) C(13) 1.78(5) . . ?
S(12) C(12) 1.80(5) . . ?
S(12) C(14) 1.8(1) . . ?
C(1) H(1) 1.02 . . no
C(1) H(2) 0.92 . . no
C(1) H(3) 0.94 . . no
C(2) H(4) 0.84 . . no
C(2) H(5) 1.07 . . no
C(2) H(6) 0.95 . . no
C(3) C(4) 1.32(6) . . ?
C(5) C(6) 1.34(5) . . ?
C(7) C(8) 1.31(5) . . ?
C(9) C(10) 1.35(5) . . ?
C(11) C(12) 1.32(6) . . ?
C(13) H(7) 0.96 . . no
C(13) H(8) 0.94 . . no
C(13) H(9) 0.94 . . no
C(14) H(10) 1.00 . . no
C(14) H(11) 0.75 . . no
C(14) H(12) 1.07 . . no
C(15) C(16) 1.8(2) . . ?
C(15) C(17) 1.7(1) . . ?
C(16) C(17) 1.7(1) . . ?

loop_
_geom_contact_atom_site_label_1
_geom_contact_atom_site_label_2
_geom_contact_distance
_geom_contact_site_symmetry_1
_geom_contact_site_symmetry_2
_geom_contact_publ_flag
Br(1) S(5) 3.38(1) . . no
Br(1) H(12) 3.4253 . 1_566 no
Br(1) S(7) 3.55(1) . . no
Br(1) S(10) 3.74(1) . 2_665 no
Br(1) Cl(1) 3.7(2) . 2_666 no
Br(1) C(16) 3.91(9) . 2_666 no
Br(1) C(7) 3.93(4) . . no
Br(1) S(8) 4.01(2) . 2_665 no
Br(2) H(2) 2.7793 . 2_676 no
Br(2) H(12) 2.9811 . 1_566 no
Br(2) H(8) 3.1929 . 2_765 no
Br(2) C(1) 3.56(5) . 2_676 no
Br(2) C(13) 3.74(5) . 2_765 no
Br(2) S(1) 3.88(2) . 2_676 no
Br(2) C(14) 3.9(1) . 1_566 no
Br(2) S(12) 3.91(2) . 1_566 no
Br(2) S(2) 4.00(1) . 1_654 no
Br(2) S(11) 4.00(1) . 2_765 no
Br(3) H(4) 3.1471 . 1_654 no
Br(3) H(9) 3.4113 . . no
Br(3) S(9) 3.60(1) . . no
Br(3) C(2) 3.86(7) . 1_654 no
Br(3) S(6) 3.89(2) . 2_665 no
Br(3) S(7) 3.90(1) . . no
Br(3) C(13) 3.93(5) . . no
Br(3) Cl(1) 3.9(2) . 2_665 no
Br(3) C(8) 4.03(4) . 2_665 no
Br(3) S(8) 4.07(2) . 2_665 no
Br(4) H(5) 2.9049 . 1_655 no
Br(4) H(8) 3.0723 . 2_765 no
Br(4) S(4) 3.72(1) . 2_666 no
Br(4) C(2) 3.8(1) . 1_655 no
Br(4) S(6) 3.81(1) . 2_666 no
Br(4) Cl(1) 3.8(2) . 2_666 no
Br(4) C(13) 3.97(5) . 2_765 no
Cl(1) S(8) 2.9(2) . . no
Cl(1) S(6) 3.4(2) . . no
Cl(1) C(8) 3.6(2) . . no
Cl(1) S(5) 4.1(2) . 2_666 no
S(1) H(1) 2.9072 . 2_577 no
S(1) C(1) 3.79(5) . 2_577 no
S(1) C(12) 3.92(6) . 2_666 no
S(1) S(1) 3.99(3) . 2_577 no
S(1) S(10) 4.04(2) . 2_666 no
S(2) H(7) 3.1339 . 2_666 no
S(2) H(1) 3.3965 . 2_577 no
S(2) C(11) 3.73(5) . 2_666 no
S(2) S(9) 3.84(2) . 2_666 no
S(2) C(13) 3.90(6) . 2_666 no
S(2) C(1) 3.92(5) . 2_577 no
S(2) S(11) 3.95(2) . 2_666 no
S(3) C(9) 3.60(5) . 2_666 no
S(3) C(10) 3.62(5) . 2_666 no
S(3) S(10) 3.67(2) . 2_666 no
S(3) S(11) 3.71(2) . 2_665 no
S(3) S(8) 3.74(2) . 2_666 no
S(3) C(11) 3.92(5) . 2_665 no
S(3) S(12) 3.96(2) . 2_665 no
S(3) C(12) 4.01(6) . 2_665 no
S(3) C(14) 4.0(1) . 2_665 no
S(3) C(16) 4.06(9) . 2_666 no
S(4) H(9) 3.1915 . 2_665 no
S(4) S(9) 3.64(2) . 2_666 no
S(4) S(7) 3.67(2) . 2_666 no
S(4) C(9) 3.70(4) . 2_666 no
S(4) C(10) 3.70(5) . 2_666 no
S(4) C(13) 3.76(6) . 2_665 no
S(4) S(11) 3.89(2) . 2_665 no
S(5) C(8) 3.46(5) . 2_666 no
S(5) S(6) 3.58(2) . 2_666 no
S(5) S(8) 3.67(2) . 2_666 no
S(5) C(10) 3.68(5) . 2_665 no
S(5) S(9) 3.70(2) . 2_665 no
S(5) C(12) 3.86(5) . 2_665 no
S(5) C(11) 3.89(5) . 2_665 no
S(5) S(10) 3.94(2) . 2_665 no
S(5) C(7) 3.95(5) . 2_666 no
S(6) H(9) 3.4534 . 2_665 no
S(6) C(7) 3.47(4) . 2_666 no
S(6) S(7) 3.67(2) . 2_666 no
S(6) S(9) 3.98(2) . 2_665 no
S(6) C(8) 4.03(4) . 2_666 no
S(7) C(9) 3.61(5) . 2_665 no
S(7) C(6) 3.64(5) . 2_666 no
S(7) C(5) 3.67(5) . 2_666 no
S(7) S(7) 3.67(3) . 2_665 no
S(7) C(7) 3.87(5) . 2_665 no
S(7) S(8) 3.90(2) . 2_665 no
S(7) C(8) 3.95(5) . 2_665 no
S(7) C(10) 4.06(5) . 2_665 no
S(8) C(6) 3.69(5) . 2_666 no
S(8) C(5) 3.79(5) . 2_666 no
S(8) C(16) 3.81(9) . . no
S(8) C(15) 4.0(1) . . no
S(9) C(4) 3.52(5) . 2_666 no
S(9) C(6) 3.70(5) . 2_665 no
S(9) C(7) 3.75(4) . 2_665 no
S(9) C(8) 3.85(4) . 2_665 no
S(9) C(3) 3.98(5) . 2_666 no
S(10) C(3) 3.62(5) . 2_666 no
S(11) H(3) 3.0750 . 2_665 no
S(11) H(2) 3.1591 . 1_644 no
S(11) H(1) 3.4177 . 1_644 no
S(11) C(5) 3.54(5) . 2_665 no
S(11) C(1) 3.73(5) . 1_644 no
S(11) C(3) 3.81(5) . 2_665 no
S(11) C(4) 3.89(5) . 2_665 no
S(11) C(1) 3.89(5) . 2_665 no
S(11) C(6) 4.06(5) . 2_665 no
S(12) H(1) 3.1515 . 1_644 no
S(12) C(1) 3.81(5) . 1_644 no
C(2) H(7) 3.2164 . 2_666 no
C(3) C(10) 3.63(7) . 2_666 no
C(3) C(12) 3.86(7) . 2_666 no
C(3) C(11) 3.98(7) . 2_666 no
C(4) C(10) 3.69(7) . 2_666 no
C(4) C(11) 3.81(7) . 2_666 no
C(5) C(9) 3.31(6) . 2_666 no
C(5) H(9) 3.3175 . 2_665 no
C(5) C(10) 3.69(7) . 2_666 no
C(5) C(11) 3.80(7) . 2_665 no
C(5) C(13) 3.89(7) . 2_665 no
C(6) C(7) 3.50(7) . 2_666 no
C(6) C(8) 3.54(7) . 2_666 no
C(6) C(9) 3.60(7) . 2_666 no
C(6) C(11) 3.80(7) . 2_665 no
C(7) C(10) 3.67(6) . 2_665 no
C(7) C(9) 3.77(6) . 2_665 no
C(7) C(8) 3.78(6) . 2_666 no
C(7) C(7) 3.96(9) . 2_666 no
C(8) C(8) 4.03(9) . 2_666 no
C(14) C(16) 3.6(2) . 2_655 no
C(14) C(16) 3.9(2) . 1_554 no
C(15) H(10) 3.2634 . 2_655 no
C(16) H(10) 2.7944 . 2_655 no
C(16) H(11) 3.2884 . 1_556 no
C(17) H(10) 3.3257 . 2_655 no
H(4) H(7) 2.7709 . 2_666 no

loop_
_geom_torsion_atom_site_label_1
_geom_torsion_atom_site_label_2
_geom_torsion_atom_site_label_3
_geom_torsion_atom_site_label_4
_geom_torsion_site_symmetry_1
_geom_torsion_site_symmetry_2
_geom_torsion_site_symmetry_3
_geom_torsion_site_symmetry_4
_geom_torsion
_geom_torsion_publ_flag
Cl(1) C(16) C(15) C(17) . . . . 161(12) no
Cl(1) C(16) C(17) C(15) . . . . -18(41) no
S(1) C(3) S(3) C(5) . . . . -172(3) no
S(1) C(3) C(4) S(2) . . . . -7(7) no
S(1) C(3) C(4) S(4) . . . . 176(3) no
S(2) C(4) S(4) C(5) . . . . 177(3) no
S(2) C(4) C(3) S(3) . . . . 178(3) no
S(3) C(3) S(1) C(1) . . . . 97(3) no
S(3) C(3) C(4) S(4) . . . . 1(6) no
S(3) C(5) S(4) C(4) . . . . 8(3) no
S(3) C(5) C(6) S(5) . . . . -5(7) no
S(3) C(5) C(6) S(6) . . . . -180(3) no
S(4) C(4) S(2) C(2) . . . . -17(6) no
S(4) C(5) S(3) C(3) . . . . -7(3) no
S(4) C(5) C(6) S(5) . . . . -179(3) no
S(4) C(5) C(6) S(6) . . . . 6(7) no
S(5) C(6) S(6) C(8) . . . . -2(3) no
S(5) C(7) S(7) C(9) . . . . 174(3) no
S(5) C(7) C(8) S(6) . . . . -2(5) no
S(5) C(7) C(8) S(8) . . . . -175(3) no
S(6) C(6) S(5) C(7) . . . . 1(3) no
S(6) C(8) S(8) C(9) . . . . -173(3) no
S(6) C(8) C(7) S(7) . . . . 174(2) no
S(7) C(7) S(5) C(6) . . . . -176(3) no
S(7) C(7) C(8) S(8) . . . . 2(5) no
S(7) C(9) S(8) C(8) . . . . -1(3) no
S(7) C(9) C(10) S(9) . . . . 3(6) no
S(7) C(9) C(10) S(10) . . . . -178(3) no
S(8) C(8) S(6) C(6) . . . . 175(3) no
S(8) C(9) S(7) C(7) . . . . 2(3) no
S(8) C(9) C(10) S(9) . . . . 178(3) no
S(8) C(9) C(10) S(10) . . . . -3(6) no
S(9) C(10) S(10) C(12) . . . . -2(3) no
S(9) C(11) S(11) C(13) . . . . 8(4) no
S(9) C(11) C(12) S(10) . . . . -8(6) no
S(9) C(11) C(12) S(12) . . . . 179(3) no
S(10) C(10) S(9) C(11) . . . . -1(3) no
S(10) C(12) S(12) C(14) . . . . 44(6) no
S(10) C(12) C(11) S(11) . . . . -179(3) no
S(11) C(11) S(9) C(10) . . . . 178(3) no
S(11) C(11) C(12) S(12) . . . . 8(8) no
S(12) C(12) S(10) C(10) . . . . 179(3) no
C(1) S(1) C(3) C(4) . . . . -78(5) no
C(2) S(2) C(4) C(3) . . . . 166(7) no
C(3) S(3) C(5) C(6) . . . . 178(4) no
C(3) C(4) S(4) C(5) . . . . -6(5) no
C(4) S(4) C(5) C(6) . . . . -178(5) no
C(4) C(3) S(3) C(5) . . . . 4(5) no
C(5) C(6) S(5) C(7) . . . . -174(5) no
C(5) C(6) S(6) C(8) . . . . 173(4) no
C(6) S(5) C(7) C(8) . . . . 0(4) no
C(6) S(6) C(8) C(7) . . . . 3(4) no
C(7) S(7) C(9) C(10) . . . . 176(4) no
C(7) C(8) S(8) C(9) . . . . -1(4) no
C(8) S(8) C(9) C(10) . . . . -175(4) no
C(8) C(7) S(7) C(9) . . . . -2(4) no
C(9) C(10) S(9) C(11) . . . . 178(4) no
C(9) C(10) S(10) C(12) . . . . 179(4) no
C(10) S(9) C(11) C(12) . . . . 5(4) no
C(10) S(10) C(12) C(11) . . . . 6(5) no
C(11) C(12) S(12) C(14) . . . . -143(6) no
C(12) C(11) S(11) C(13) . . . . 178(5) no
